data_1517949
loop_
_publ_author_name
'Pusch, Stefan'
'Opatz, Till'

_publ_section_title
;
 A photochemical one-pot three-component synthesis of tetrasubstituted
 imidazoles.
;
_journal_issue 20
_journal_name_full 'Organic letters'
_journal_page_first 5430
_journal_page_last 5433
_journal_paper_doi 10.1021/ol502667h
_journal_volume 16
_journal_year 2014
_chemical_formula_moiety 'C30 H23 F N2 O'
_chemical_formula_sum 'C30 H23 F N2 O'
_chemical_formula_weight 446.50
_chemical_name_systematic
;

 ?

;
_space_group_crystal_system orthorhombic
_space_group_IT_number 61
_space_group_name_Hall '-P 2ac 2ab'
_space_group_name_H-M_alt 'P b c a'
_symmetry_space_group_name_Hall '-P 2ac 2ab'
_symmetry_space_group_name_H-M 'P b c a'
_atom_sites_solution_hydrogens geom
_audit_creation_method SHELXL-2014
_cell_angle_alpha 90
_cell_angle_beta 90
_cell_angle_gamma 90
_cell_formula_units_Z 8
_cell_length_a 8.0593(14)
_cell_length_b 22.292(4)
_cell_length_c 25.202(6)
_cell_measurement_reflns_used 1090
_cell_measurement_temperature 173(2)
_cell_measurement_theta_max 23.5
_cell_measurement_theta_min 2.8
_cell_volume 4527.7(16)
_computing_structure_refinement 'SHELXL-2014 (Sheldrick, 2014)'
_diffrn_ambient_temperature 173(2)
_diffrn_measured_fraction_theta_full 0.998
_diffrn_measured_fraction_theta_max 0.995
_diffrn_measurement_device_type 'Smart CCD'
_diffrn_measurement_method 'CCD scan'
_diffrn_radiation_type MoK\a
_diffrn_radiation_wavelength 0.71073
_diffrn_reflns_av_R_equivalents 0.1003
_diffrn_reflns_av_unetI/netI 0.1123
_diffrn_reflns_Laue_measured_fraction_full 0.998
_diffrn_reflns_Laue_measured_fraction_max 0.995
_diffrn_reflns_limit_h_max 10
_diffrn_reflns_limit_h_min -5
_diffrn_reflns_limit_k_max 25
_diffrn_reflns_limit_k_min -29
_diffrn_reflns_limit_l_max 25
_diffrn_reflns_limit_l_min -32
_diffrn_reflns_number 15348
_diffrn_reflns_point_group_measured_fraction_full 0.998
_diffrn_reflns_point_group_measured_fraction_max 0.995
_diffrn_reflns_theta_full 25.242
_diffrn_reflns_theta_max 27.823
_diffrn_reflns_theta_min 1.827
_diffrn_source 'sealed tube'
_exptl_absorpt_coefficient_mu 0.085
_exptl_absorpt_correction_type none
_exptl_crystal_colour colourless
_exptl_crystal_density_diffrn 1.310
_exptl_crystal_description needle
_exptl_crystal_F_000 1872
_exptl_crystal_size_max 0.600
_exptl_crystal_size_mid 0.090
_exptl_crystal_size_min 0.080
_refine_diff_density_max 0.203
_refine_diff_density_min -0.239
_refine_diff_density_rms 0.054
_refine_ls_extinction_method none
_refine_ls_goodness_of_fit_ref 0.941
_refine_ls_hydrogen_treatment constr
_refine_ls_matrix_type full
_refine_ls_number_parameters 307
_refine_ls_number_reflns 5351
_refine_ls_number_restraints 0
_refine_ls_restrained_S_all 0.941
_refine_ls_R_factor_all 0.1532
_refine_ls_R_factor_gt 0.0560
_refine_ls_shift/su_max 0.000
_refine_ls_shift/su_mean 0.000
_refine_ls_structure_factor_coef Fsqd
_refine_ls_weighting_details 'w=1/[\s^2^(Fo^2^)+(0.0487P)^2^] where P=(Fo^2^+2Fc^2^)/3'
_refine_ls_weighting_scheme calc
_refine_ls_wR_factor_gt 0.1031
_refine_ls_wR_factor_ref 0.1359
_reflns_Friedel_coverage 0.000
_reflns_number_gt 2521
_reflns_number_total 5351
_reflns_threshold_expression 'I > 2\s(I)'
_cod_data_source_file ol502667h_si_003.cif
_cod_data_source_block sp223
_cod_depositor_comments 'Adding full bibliography for 1517948--1517949.cif.'
_cod_original_cell_volume 4527.8(15)
_cod_database_code 1517949
_shelx_space_group_comment
;

The symmetry employed for this shelxl refinement is uniquely defined

by the following loop, which should always be used as a source of

symmetry information in preference to the above space-group names.

They are only intended as comments.

;
_shelx_estimated_absorpt_t_min 0.951
_shelx_estimated_absorpt_t_max 0.993
_shelxl_version_number 2014-3

loop_
_space_group_symop_operation_xyz
'x, y, z'
'-x+1/2, -y, z+1/2'
'-x, y+1/2, -z+1/2'
'x+1/2, -y+1/2, -z'
'-x, -y, -z'
'x-1/2, y, -z-1/2'
'x, -y-1/2, z-1/2'
'-x-1/2, y-1/2, z'

loop_
_atom_site_label
_atom_site_type_symbol
_atom_site_fract_x
_atom_site_fract_y
_atom_site_fract_z
_atom_site_U_iso_or_equiv
_atom_site_adp_type
_atom_site_occupancy
_atom_site_site_symmetry_order
_atom_site_calc_flag
_atom_site_refinement_flags_posn
_atom_site_refinement_flags_adp
F1 F 0.2920(2) 0.75413(6) 0.69391(6) 0.0454(4) Uani 1 1 d . .
C1 C 0.2267(3) 0.74758(10) 0.47381(10) 0.0264(6) Uani 1 1 d . .
N2 N 0.2761(2) 0.69862(8) 0.44533(8) 0.0247(5) Uani 1 1 d . .
C3 C 0.2641(3) 0.71384(10) 0.39186(10) 0.0254(6) Uani 1 1 d . .
C4 C 0.2053(3) 0.77158(10) 0.39124(11) 0.0262(6) Uani 1 1 d . .
N5 N 0.1819(3) 0.79224(9) 0.44247(8) 0.0280(5) Uani 1 1 d . .
C6 C 0.2346(3) 0.74996(10) 0.53190(10) 0.0258(6) Uani 1 1 d . .
C7 C 0.3219(3) 0.79648(10) 0.55606(11) 0.0289(6) Uani 1 1 d . .
H7 H 0.3701 0.8270 0.5348 0.035 Uiso 1 1 calc R U
C8 C 0.3396(3) 0.79883(11) 0.61082(11) 0.0325(7) Uani 1 1 d . .
H8 H 0.3972 0.8310 0.6274 0.039 Uiso 1 1 calc R U
C9 C 0.2717(3) 0.75350(11) 0.64022(10) 0.0297(6) Uani 1 1 d . .
C10 C 0.1833(3) 0.70688(11) 0.61844(10) 0.0322(6) Uani 1 1 d . .
H10 H 0.1373 0.6762 0.6401 0.039 Uiso 1 1 calc R U
C11 C 0.1637(3) 0.70607(11) 0.56391(11) 0.0298(6) Uani 1 1 d . .
H11 H 0.1005 0.6749 0.5480 0.036 Uiso 1 1 calc R U
C12 C 0.3647(3) 0.64736(10) 0.46762(10) 0.0261(6) Uani 1 1 d . .
H12A H 0.4304 0.6610 0.4986 0.031 Uiso 1 1 calc R U
H12B H 0.4432 0.6317 0.4408 0.031 Uiso 1 1 calc R U
C13 C 0.2499(3) 0.59684(10) 0.48501(10) 0.0262(6) Uani 1 1 d . .
O14 O 0.1099(2) 0.59261(7) 0.46704(8) 0.0347(5) Uani 1 1 d . .
C15 C 0.3114(3) 0.55273(10) 0.52464(10) 0.0267(6) Uani 1 1 d . .
C16 C 0.4348(3) 0.56580(11) 0.56135(11) 0.0366(7) Uani 1 1 d . .
H16 H 0.4928 0.6028 0.5593 0.044 Uiso 1 1 calc R U
C17 C 0.4737(4) 0.52491(12) 0.60102(12) 0.0425(8) Uani 1 1 d . .
H17 H 0.5571 0.5343 0.6263 0.051 Uiso 1 1 calc R U
C18 C 0.3917(3) 0.47081(11) 0.60379(12) 0.0370(7) Uani 1 1 d . .
H18 H 0.4178 0.4432 0.6313 0.044 Uiso 1 1 calc R U
C19 C 0.2718(3) 0.45662(11) 0.56678(11) 0.0367(7) Uani 1 1 d . .
H19 H 0.2163 0.4191 0.5684 0.044 Uiso 1 1 calc R U
C20 C 0.2327(3) 0.49732(10) 0.52722(11) 0.0323(6) Uani 1 1 d . .
H20 H 0.1511 0.4873 0.5015 0.039 Uiso 1 1 calc R U
C21 C 0.3076(3) 0.67237(10) 0.34861(10) 0.0271(6) Uani 1 1 d . .
C22 C 0.2447(3) 0.61364(10) 0.34637(11) 0.0309(6) Uani 1 1 d . .
H22 H 0.1701 0.6001 0.3730 0.037 Uiso 1 1 calc R U
C23 C 0.2907(3) 0.57536(11) 0.30558(11) 0.0347(7) Uani 1 1 d . .
H23 H 0.2482 0.5356 0.3046 0.042 Uiso 1 1 calc R U
C24 C 0.3982(4) 0.59471(12) 0.26640(12) 0.0404(7) Uani 1 1 d . .
H24 H 0.4297 0.5683 0.2386 0.048 Uiso 1 1 calc R U
C25 C 0.4595(4) 0.65255(12) 0.26776(11) 0.0373(7) Uani 1 1 d . .
H25 H 0.5333 0.6659 0.2409 0.045 Uiso 1 1 calc R U
C26 C 0.4138(3) 0.69097(11) 0.30809(11) 0.0319(6) Uani 1 1 d . .
H26 H 0.4554 0.7308 0.3083 0.038 Uiso 1 1 calc R U
C27 C 0.1683(3) 0.81083(10) 0.34444(10) 0.0295(6) Uani 1 1 d . .
H27A H 0.0602 0.8309 0.3502 0.035 Uiso 1 1 calc R U
H27B H 0.1577 0.7853 0.3125 0.035 Uiso 1 1 calc R U
C28 C 0.2993(3) 0.85832(10) 0.33418(11) 0.0288(6) Uani 1 1 d . .
C29 C 0.3700(3) 0.86495(11) 0.28443(11) 0.0362(7) Uani 1 1 d . .
H29 H 0.3352 0.8397 0.2562 0.043 Uiso 1 1 calc R U
C30 C 0.4913(4) 0.90814(12) 0.27517(13) 0.0465(8) Uani 1 1 d . .
H30 H 0.5381 0.9124 0.2408 0.056 Uiso 1 1 calc R U
C31 C 0.5437(4) 0.94492(12) 0.31610(14) 0.0477(8) Uani 1 1 d . .
H31 H 0.6278 0.9740 0.3101 0.057 Uiso 1 1 calc R U
C32 C 0.4735(4) 0.93920(11) 0.36557(13) 0.0423(8) Uani 1 1 d . .
H32 H 0.5087 0.9647 0.3936 0.051 Uiso 1 1 calc R U
C33 C 0.3516(3) 0.89645(11) 0.37501(11) 0.0333(7) Uani 1 1 d . .
H33 H 0.3036 0.8931 0.4093 0.040 Uiso 1 1 calc R U

loop_
_atom_site_aniso_label
_atom_site_aniso_U_11
_atom_site_aniso_U_22
_atom_site_aniso_U_33
_atom_site_aniso_U_23
_atom_site_aniso_U_13
_atom_site_aniso_U_12
F1 0.0555(11) 0.0525(9) 0.0282(10) -0.0001(8) -0.0049(9) -0.0005(8)
C1 0.0283(14) 0.0216(13) 0.0293(15) 0.0008(12) 0.0001(13) -0.0014(11)
N2 0.0278(11) 0.0214(11) 0.0249(12) 0.0016(9) 0.0016(10) -0.0004(9)
C3 0.0255(13) 0.0255(13) 0.0251(15) 0.0007(12) 0.0007(12) -0.0020(10)
C4 0.0273(14) 0.0259(13) 0.0253(15) -0.0001(11) -0.0025(13) -0.0028(10)
N5 0.0316(12) 0.0263(11) 0.0261(13) 0.0018(10) 0.0004(11) 0.0002(9)
C6 0.0266(13) 0.0228(12) 0.0279(15) 0.0014(12) 0.0034(13) 0.0019(11)
C7 0.0310(14) 0.0223(13) 0.0332(16) 0.0009(12) 0.0020(14) 0.0006(11)
C8 0.0340(15) 0.0289(14) 0.0345(17) -0.0046(13) -0.0028(14) -0.0031(11)
C9 0.0330(15) 0.0352(15) 0.0208(15) 0.0000(12) -0.0021(13) 0.0046(12)
C10 0.0369(15) 0.0317(14) 0.0281(16) 0.0040(13) 0.0033(14) -0.0015(12)
C11 0.0313(14) 0.0286(13) 0.0296(16) -0.0011(13) 0.0020(13) -0.0035(11)
C12 0.0266(13) 0.0240(13) 0.0277(15) 0.0020(12) 0.0000(13) 0.0034(10)
C13 0.0275(14) 0.0251(13) 0.0260(15) -0.0038(12) 0.0015(13) 0.0020(11)
O14 0.0290(10) 0.0335(10) 0.0417(12) 0.0063(9) -0.0076(10) -0.0039(8)
C15 0.0276(14) 0.0258(14) 0.0265(15) -0.0003(11) -0.0002(13) 0.0019(11)
C16 0.0388(16) 0.0309(14) 0.0401(18) 0.0089(14) -0.0048(15) -0.0075(12)
C17 0.0424(17) 0.0412(16) 0.0440(19) 0.0089(15) -0.0141(16) -0.0062(14)
C18 0.0409(16) 0.0317(15) 0.0384(18) 0.0108(13) 0.0018(16) 0.0052(13)
C19 0.0418(16) 0.0218(13) 0.0465(19) 0.0057(13) -0.0031(16) -0.0022(12)
C20 0.0335(15) 0.0258(13) 0.0377(17) -0.0018(13) -0.0070(14) 0.0028(11)
C21 0.0279(14) 0.0270(13) 0.0263(15) 0.0012(12) -0.0043(13) 0.0034(11)
C22 0.0319(15) 0.0312(14) 0.0298(16) 0.0003(12) -0.0052(14) -0.0003(11)
C23 0.0391(16) 0.0307(14) 0.0344(17) -0.0049(13) -0.0089(15) 0.0028(12)
C24 0.0507(19) 0.0400(16) 0.0306(17) -0.0121(14) -0.0038(16) 0.0069(14)
C25 0.0419(17) 0.0443(17) 0.0256(16) -0.0040(14) 0.0054(14) 0.0035(14)
C26 0.0340(15) 0.0294(14) 0.0323(17) -0.0008(13) -0.0022(14) -0.0008(12)
C27 0.0324(14) 0.0303(14) 0.0257(16) 0.0008(12) -0.0031(13) 0.0000(11)
C28 0.0322(15) 0.0243(13) 0.0298(16) 0.0048(12) -0.0025(14) 0.0067(11)
C29 0.0408(16) 0.0360(15) 0.0319(17) 0.0030(13) 0.0018(15) 0.0044(13)
C30 0.0458(19) 0.0494(18) 0.044(2) 0.0190(16) 0.0153(17) 0.0082(15)
C31 0.0405(18) 0.0376(17) 0.065(2) 0.0215(17) -0.0030(19) -0.0032(13)
C32 0.0484(19) 0.0309(15) 0.047(2) 0.0072(14) -0.0100(17) -0.0037(13)
C33 0.0397(17) 0.0283(14) 0.0320(16) 0.0048(13) -0.0007(14) 0.0016(12)

loop_
_atom_type_symbol
_atom_type_description
_atom_type_scat_dispersion_real
_atom_type_scat_dispersion_imag
_atom_type_scat_source
C C 0.0033 0.0016 'International Tables Vol C Tables 4.2.6.8 and 6.1.1.4'
H H 0.0000 0.0000 'International Tables Vol C Tables 4.2.6.8 and 6.1.1.4'
N N 0.0061 0.0033 'International Tables Vol C Tables 4.2.6.8 and 6.1.1.4'
O O 0.0106 0.0060 'International Tables Vol C Tables 4.2.6.8 and 6.1.1.4'
F F 0.0171 0.0103 'International Tables Vol C Tables 4.2.6.8 and 6.1.1.4'

loop_
_geom_angle_atom_site_label_1
_geom_angle_atom_site_label_2
_geom_angle_atom_site_label_3
_geom_angle
N5 C1 N2 111.6(2)
N5 C1 C6 125.5(2)
N2 C1 C6 122.8(2)
C1 N2 C3 107.09(19)
C1 N2 C12 124.5(2)
C3 N2 C12 126.6(2)
C4 C3 N2 105.3(2)
C4 C3 C21 131.6(2)
N2 C3 C21 123.2(2)
C3 C4 N5 110.4(2)
C3 C4 C27 128.7(2)
N5 C4 C27 120.9(2)
C1 N5 C4 105.7(2)
C11 C6 C7 118.5(2)
C11 C6 C1 122.4(2)
C7 C6 C1 119.0(2)
C8 C7 C6 121.0(2)
C8 C7 H7 119.5
C6 C7 H7 119.5
C9 C8 C7 118.0(2)
C9 C8 H8 121.0
C7 C8 H8 121.0
F1 C9 C8 118.8(2)
F1 C9 C10 117.8(2)
C8 C9 C10 123.4(2)
C9 C10 C11 117.8(2)
C9 C10 H10 121.1
C11 C10 H10 121.1
C10 C11 C6 121.3(2)
C10 C11 H11 119.3
C6 C11 H11 119.3
N2 C12 C13 113.11(19)
N2 C12 H12A 109.0
C13 C12 H12A 109.0
N2 C12 H12B 109.0
C13 C12 H12B 109.0
H12A C12 H12B 107.8
O14 C13 C15 120.5(2)
O14 C13 C12 120.8(2)
C15 C13 C12 118.7(2)
C16 C15 C20 118.8(2)
C16 C15 C13 123.2(2)
C20 C15 C13 117.8(2)
C17 C16 C15 120.2(2)
C17 C16 H16 119.9
C15 C16 H16 119.9
C18 C17 C16 120.2(3)
C18 C17 H17 119.9
C16 C17 H17 119.9
C17 C18 C19 120.2(3)
C17 C18 H18 119.9
C19 C18 H18 119.9
C18 C19 C20 119.7(2)
C18 C19 H19 120.1
C20 C19 H19 120.1
C19 C20 C15 120.8(3)
C19 C20 H20 119.6
C15 C20 H20 119.6
C26 C21 C22 118.0(2)
C26 C21 C3 120.1(2)
C22 C21 C3 121.9(2)
C23 C22 C21 120.4(3)
C23 C22 H22 119.8
C21 C22 H22 119.8
C24 C23 C22 120.3(2)
C24 C23 H23 119.8
C22 C23 H23 119.8
C25 C24 C23 119.8(3)
C25 C24 H24 120.1
C23 C24 H24 120.1
C26 C25 C24 120.2(3)
C26 C25 H25 119.9
C24 C25 H25 119.9
C25 C26 C21 121.2(2)
C25 C26 H26 119.4
C21 C26 H26 119.4
C4 C27 C28 113.8(2)
C4 C27 H27A 108.8
C28 C27 H27A 108.8
C4 C27 H27B 108.8
C28 C27 H27B 108.8
H27A C27 H27B 107.7
C29 C28 C33 118.5(2)
C29 C28 C27 121.0(2)
C33 C28 C27 120.5(2)
C28 C29 C30 121.0(3)
C28 C29 H29 119.5
C30 C29 H29 119.5
C31 C30 C29 119.9(3)
C31 C30 H30 120.0
C29 C30 H30 120.0
C32 C31 C30 119.7(3)
C32 C31 H31 120.2
C30 C31 H31 120.2
C31 C32 C33 120.6(3)
C31 C32 H32 119.7
C33 C32 H32 119.7
C32 C33 C28 120.2(3)
C32 C33 H33 119.9
C28 C33 H33 119.9

loop_
_geom_bond_atom_site_label_1
_geom_bond_atom_site_label_2
_geom_bond_distance
F1 C9 1.363(3)
C1 N5 1.321(3)
C1 N2 1.365(3)
C1 C6 1.466(3)
N2 C3 1.393(3)
N2 C12 1.460(3)
C3 C4 1.372(3)
C3 C21 1.472(3)
C4 N5 1.384(3)
C4 C27 1.498(3)
C6 C11 1.391(3)
C6 C7 1.394(3)
C7 C8 1.388(3)
C7 H7 0.9500
C8 C9 1.367(3)
C8 H8 0.9500
C9 C10 1.374(3)
C10 C11 1.383(3)
C10 H10 0.9500
C11 H11 0.9500
C12 C13 1.522(3)
C12 H12A 0.9900
C12 H12B 0.9900
C13 O14 1.219(3)
C13 C15 1.487(3)
C15 C16 1.389(3)
C15 C20 1.390(3)
C16 C17 1.389(4)
C16 H16 0.9500
C17 C18 1.377(4)
C17 H17 0.9500
C18 C19 1.380(4)
C18 H18 0.9500
C19 C20 1.384(4)
C19 H19 0.9500
C20 H20 0.9500
C21 C26 1.395(3)
C21 C22 1.405(3)
C22 C23 1.386(3)
C22 H22 0.9500
C23 C24 1.382(4)
C23 H23 0.9500
C24 C25 1.381(4)
C24 H24 0.9500
C25 C26 1.379(3)
C25 H25 0.9500
C26 H26 0.9500
C27 C28 1.517(3)
C27 H27A 0.9900
C27 H27B 0.9900
C28 C29 1.385(4)
C28 C33 1.400(4)
C29 C30 1.392(4)
C29 H29 0.9500
C30 C31 1.384(4)
C30 H30 0.9500
C31 C32 1.375(4)
C31 H31 0.9500
C32 C33 1.389(4)
C32 H32 0.9500
C33 H33 0.9500

loop_
_geom_torsion_atom_site_label_1
_geom_torsion_atom_site_label_2
_geom_torsion_atom_site_label_3
_geom_torsion_atom_site_label_4
_geom_torsion
N5 C1 N2 C3 1.1(3)
C6 C1 N2 C3 -175.3(2)
N5 C1 N2 C12 166.5(2)
C6 C1 N2 C12 -9.8(4)
C1 N2 C3 C4 -0.8(3)
C12 N2 C3 C4 -165.9(2)
C1 N2 C3 C21 179.8(2)
C12 N2 C3 C21 14.7(4)
N2 C3 C4 N5 0.4(3)
C21 C3 C4 N5 179.7(2)
N2 C3 C4 C27 -180.0(2)
C21 C3 C4 C27 -0.7(5)
N2 C1 N5 C4 -0.8(3)
C6 C1 N5 C4 175.4(2)
C3 C4 N5 C1 0.2(3)
C27 C4 N5 C1 -179.4(2)
N5 C1 C6 C11 131.2(3)
N2 C1 C6 C11 -52.9(4)
N5 C1 C6 C7 -51.5(4)
N2 C1 C6 C7 124.3(2)
C11 C6 C7 C8 0.6(4)
C1 C6 C7 C8 -176.7(2)
C6 C7 C8 C9 1.3(4)
C7 C8 C9 F1 178.1(2)
C7 C8 C9 C10 -1.9(4)
F1 C9 C10 C11 -179.6(2)
C8 C9 C10 C11 0.4(4)
C9 C10 C11 C6 1.7(4)
C7 C6 C11 C10 -2.2(4)
C1 C6 C11 C10 175.1(2)
C1 N2 C12 C13 93.1(3)
C3 N2 C12 C13 -104.3(3)
N2 C12 C13 O14 21.2(3)
N2 C12 C13 C15 -158.5(2)
O14 C13 C15 C16 -154.0(3)
C12 C13 C15 C16 25.7(4)
O14 C13 C15 C20 21.3(4)
C12 C13 C15 C20 -159.0(2)
C20 C15 C16 C17 -2.4(4)
C13 C15 C16 C17 172.8(2)
C15 C16 C17 C18 0.9(4)
C16 C17 C18 C19 0.8(4)
C17 C18 C19 C20 -0.8(4)
C18 C19 C20 C15 -0.8(4)
C16 C15 C20 C19 2.4(4)
C13 C15 C20 C19 -173.1(2)
C4 C3 C21 C26 51.0(4)
N2 C3 C21 C26 -129.8(3)
C4 C3 C21 C22 -128.8(3)
N2 C3 C21 C22 50.4(4)
C26 C21 C22 C23 1.4(4)
C3 C21 C22 C23 -178.8(2)
C21 C22 C23 C24 -0.5(4)
C22 C23 C24 C25 -0.3(4)
C23 C24 C25 C26 0.0(4)
C24 C25 C26 C21 1.0(4)
C22 C21 C26 C25 -1.7(4)
C3 C21 C26 C25 178.5(2)
C3 C4 C27 C28 -103.3(3)
N5 C4 C27 C28 76.4(3)
C4 C27 C28 C29 128.2(3)
C4 C27 C28 C33 -51.7(3)
C33 C28 C29 C30 0.5(4)
C27 C28 C29 C30 -179.4(2)
C28 C29 C30 C31 0.5(4)
C29 C30 C31 C32 -1.0(4)
C30 C31 C32 C33 0.6(4)
C31 C32 C33 C28 0.4(4)
C29 C28 C33 C32 -0.9(4)
C27 C28 C33 C32 179.0(2)
